data_7057607
loop_
_publ_author_name
'Nirmala, Muthukumaran'
'Adinarayana, Mannem'
'Ramesh, Karupnaswamy'
'Maruthupandi, Mannarsamy'
'Vaddamanu, Moulali'
'Raju, Gembali'
'Prabusankar, Ganesan'

_publ_section_title
;
 Water-soluble superbulky (\h6-p-cymene) ruthenium(ii) amine: an active
 catalyst in the oxidative homocoupling of arylboronic acids and the
 hydration of organonitriles
;
_journal_issue 18
_journal_name_full 'New Journal of Chemistry'
_journal_page_first 15221
_journal_paper_doi 10.1039/C8NJ03715A
_journal_volume 42
_journal_year 2018
_chemical_formula_moiety 'C43 H43 Cl2 N Ru'
_chemical_formula_sum 'C43 H43 Cl2 N Ru'
_chemical_formula_weight 745.80
_space_group_crystal_system triclinic
_space_group_IT_number 2
_space_group_name_Hall '-P 1'
_space_group_name_H-M_alt 'P -1'
_symmetry_Int_Tables_number 2
_symmetry_space_group_name_Hall '-P 1'
_symmetry_space_group_name_H-M 'P -1'
_atom_sites_solution_primary iterative
_audit_creation_date 2018-07-10
_audit_creation_method
;
Olex2 1.2
(compiled 2018.05.18 svn.r3508 for OlexSys, GUI svn.r5497)
;
_audit_update_record
;
2018-07-11 deposited with the CCDC.
2018-07-31 downloaded from the CCDC.
;
_cell_angle_alpha 104.199(4)
_cell_angle_beta 93.373(4)
_cell_angle_gamma 105.059(4)
_cell_formula_units_Z 2
_cell_length_a 7.8768(12)
_cell_length_b 13.917(2)
_cell_length_c 17.713(3)
_cell_measurement_reflns_used 9854
_cell_measurement_temperature 296
_cell_measurement_theta_max 27.13
_cell_measurement_theta_min 2.48
_cell_volume 1802.1(5)
_computing_molecular_graphics 'Olex2 (Dolomanov et al., 2009)'
_computing_publication_material 'Olex2 (Dolomanov et al., 2009)'
_computing_structure_refinement 'olex2.refine (Bourhis et al., 2015)'
_computing_structure_solution 'olex2.solve (Bourhis et al., 2015)'
_diffrn_ambient_temperature 296.15
_diffrn_measured_fraction_theta_full 0.9936
_diffrn_measured_fraction_theta_max 0.9904
_diffrn_measurement_device_type 'Bruker APEX-II CCD'
_diffrn_measurement_method '\f and \w scans'
_diffrn_radiation_type 'Mo K\a'
_diffrn_radiation_wavelength 0.71073
_diffrn_reflns_av_R_equivalents 0.0219
_diffrn_reflns_av_unetI/netI 0.0150
_diffrn_reflns_limit_h_max 10
_diffrn_reflns_limit_h_min -10
_diffrn_reflns_limit_k_max 17
_diffrn_reflns_limit_k_min -17
_diffrn_reflns_limit_l_max 22
_diffrn_reflns_limit_l_min -22
_diffrn_reflns_number 46323
_diffrn_reflns_theta_full 27.2221
_diffrn_reflns_theta_max 27.22
_diffrn_reflns_theta_min 2.39
_diffrn_standards_number 0
_exptl_absorpt_coefficient_mu 0.615
_exptl_absorpt_correction_T_max 1.00000
_exptl_absorpt_correction_T_min 0.85491
_exptl_absorpt_correction_type multi-scan
_exptl_absorpt_process_details
'CrysAlisPro, Agilent Technologies, Version 1.171.35.19 (release 27-10-2011 CrysAlis171                              .NET)                                                                    (compiled Oct 27 2011, 15:02:11)                                     Empirical absorption correction using spherical harmonics,                                                                        implemented in SCALE3ABSPACK scaling algorithm.'
_exptl_crystal_colour 'clear dark red'
_exptl_crystal_colour_lustre clear
_exptl_crystal_colour_modifier dark
_exptl_crystal_colour_primary red
_exptl_crystal_density_diffrn 1.3743
_exptl_crystal_description plate
_exptl_crystal_F_000 770.3401
_exptl_crystal_size_max 0.433
_exptl_crystal_size_mid 0.364
_exptl_crystal_size_min 0.21
_refine_diff_density_max 0.5991
_refine_diff_density_min -0.5726
_refine_diff_density_rms 0.0709
_refine_ls_d_res_high 0.7769
_refine_ls_d_res_low 8.5121
_refine_ls_goodness_of_fit_ref 1.0488
_refine_ls_hydrogen_treatment constr
_refine_ls_matrix_type full
_refine_ls_number_constraints 77
_refine_ls_number_parameters 428
_refine_ls_number_reflns 7965
_refine_ls_number_restraints 0
_refine_ls_restrained_S_all 1.0488
_refine_ls_R_factor_all 0.0346
_refine_ls_R_factor_gt 0.0299
_refine_ls_shift/su_max 0.0001
_refine_ls_shift/su_mean 0.0000
_refine_ls_structure_factor_coef Fsqd
_refine_ls_weighting_details 'w=1/[\s^2^(Fo^2^)+(0.0477P)^2^+0.9679P] where P=(Fo^2^+2Fc^2^)/3'
_refine_ls_weighting_scheme calc
_refine_ls_wR_factor_gt 0.0827
_refine_ls_wR_factor_ref 0.0871
_reflns_Friedel_coverage 0.0
_reflns_limit_h_max 10
_reflns_limit_h_min -10
_reflns_limit_k_max 17
_reflns_limit_k_min -17
_reflns_limit_l_max 22
_reflns_limit_l_min 0
_reflns_number_gt 7218
_reflns_number_total 7965
_reflns_threshold_expression I>=2u(I)
_cod_data_source_file c8nj03715a2.cif
_cod_data_source_block 2
_cod_depositor_comments 'Adding full bibliography for 7057607.cif.'
_cod_database_code 7057607
_olex2_refinement_description
;
1. Fixed Uiso
 At 1.2 times of:
  All C(H) groups, All N(H,H) groups
 At 1.5 times of:
  All C(H,H,H) groups
2.a Ternary CH refined with riding coordinates:
 C20(H20), C7(H7), C40(H40)
2.b Secondary CH2 refined with riding coordinates:
 N1(H1a,H1b)
2.c Aromatic/amide H refined with riding coordinates:
 C3(H3), C32(H32), C38(H38), C28(H28), C5(H5), C29(H29), C30(H30), C31(H31),
 C34(H34), C35(H35), C37(H37), C19(H19), C26(H26), C22(H22), C15(H15), C24(H24),
  C23(H23), C25(H25), C9(H9), C18(H18), C17(H17), C16(H16), C13(H13), C10(H10),
 C12(H12), C11(H11)
2.d Idealised Me refined as rotating group:
 C43(H43a,H43b,H43c), C39(H39a,H39b,H39c), C42(H42a,H42b,H42c), C41(H41a,H41b,
 H41c)
;
_olex2_submission_special_instructions 'No special instructions were received'

loop_
_space_group_symop_id
_space_group_symop_operation_xyz
1 x,y,z
2 -x,-y,-z

loop_
_atom_site_label
_atom_site_type_symbol
_atom_site_fract_x
_atom_site_fract_y
_atom_site_fract_z
_atom_site_U_iso_or_equiv
_atom_site_adp_type
_atom_site_occupancy
_atom_site_refinement_flags_posn
Ru1 Ru 0.081338(19) 0.840077(12) 0.381938(8) 0.03595(6) Uani 1.000000 .
N1 N 0.04820(19) 0.75484(12) 0.25769(9) 0.0304(3) Uani 1.000000 .
H1a H -0.03660(19) 0.69495(12) 0.25147(9) 0.0365(4) Uiso 1.000000 R
H1b H 0.00426(19) 0.79130(12) 0.23005(9) 0.0365(4) Uiso 1.000000 R
C2 C 0.2295(2) 0.63540(13) 0.21916(10) 0.0298(3) Uani 1.000000 .
C14 C 0.1038(3) 0.87337(14) 0.11465(12) 0.0346(4) Uani 1.000000 .
C20 C 0.1034(2) 0.55439(14) 0.25023(11) 0.0323(4) Uani 1.000000 .
H20 H 0.0682(2) 0.59193(14) 0.29834(11) 0.0388(4) Uiso 1.000000 R
C3 C 0.3748(2) 0.61396(14) 0.18468(12) 0.0345(4) Uani 1.000000 .
H3 H 0.3994(2) 0.55211(14) 0.18467(12) 0.0415(5) Uiso 1.000000 R
C32 C 0.3408(3) 0.5115(2) 0.32850(15) 0.0524(5) Uani 1.000000 .
H32 H 0.3919(3) 0.5821(2) 0.34979(15) 0.0629(7) Uiso 1.000000 R
C6 C 0.3027(2) 0.79987(13) 0.18598(11) 0.0305(4) Uani 1.000000 .
C38 C 0.3079(3) 0.79215(18) 0.41479(12) 0.0441(5) Uani 1.000000 .
H38 H 0.3454(3) 0.73606(18) 0.38910(12) 0.0530(6) Uiso 1.000000 R
C1 C 0.1948(2) 0.72929(13) 0.22005(10) 0.0278(3) Uani 1.000000 .
C28 C 0.1227(3) 0.37142(17) 0.24051(16) 0.0523(6) Uani 1.000000 .
H28 H 0.0243(3) 0.34618(17) 0.20221(16) 0.0628(7) Uiso 1.000000 R
C5 C 0.4460(2) 0.77465(14) 0.15193(12) 0.0345(4) Uani 1.000000 .
H5 H 0.5186(2) 0.82127(14) 0.12956(12) 0.0414(5) Uiso 1.000000 R
C8 C 0.4162(3) 0.98385(15) 0.17270(14) 0.0432(5) Uani 1.000000 .
C29 C 0.1997(4) 0.3025(2) 0.2642(2) 0.0690(8) Uani 1.000000 .
H29 H 0.1523(4) 0.2319(2) 0.2416(2) 0.0828(9) Uiso 1.000000 R
C30 C 0.3436(4) 0.3374(2) 0.3201(2) 0.0705(8) Uani 1.000000 .
H30 H 0.3932(4) 0.2909(2) 0.3365(2) 0.0846(10) Uiso 1.000000 R
C31 C 0.4155(4) 0.4425(2) 0.35254(18) 0.0658(7) Uani 1.000000 .
H31 H 0.5145(4) 0.4670(2) 0.39058(18) 0.0789(9) Uiso 1.000000 R
C27 C 0.1904(3) 0.47700(16) 0.27303(12) 0.0373(4) Uani 1.000000 .
C34 C 0.1369(3) 0.86799(19) 0.50909(12) 0.0488(5) Uani 1.000000 .
H34 H 0.0593(3) 0.86273(19) 0.54645(12) 0.0585(6) Uiso 1.000000 R
C35 C 0.1983(3) 0.96189(18) 0.49067(12) 0.0482(5) Uani 1.000000 .
H35 H 0.1620(3) 1.01833(18) 0.51660(12) 0.0578(6) Uiso 1.000000 R
C36 C 0.3149(3) 0.97324(17) 0.43323(13) 0.0451(5) Uani 1.000000 .
C7 C 0.2556(2) 0.89794(14) 0.18053(11) 0.0334(4) Uani 1.000000 .
H7 H 0.2123(2) 0.92448(14) 0.22990(11) 0.0400(5) Uiso 1.000000 R
C33 C 0.1913(3) 0.77995(18) 0.47152(12) 0.0465(5) Uani 1.000000 .
C37 C 0.3693(3) 0.88723(18) 0.39591(12) 0.0438(5) Uani 1.000000 .
H37 H 0.4465(3) 0.89274(18) 0.35841(12) 0.0525(6) Uiso 1.000000 R
C40 C 0.1325(4) 0.6769(2) 0.49137(16) 0.0654(7) Uani 1.000000 .
H40 H 0.1009(4) 0.6220(2) 0.44193(16) 0.0785(9) Uiso 1.000000 R
Cl1 Cl -0.05909(9) 0.94778(5) 0.32819(3) 0.05881(17) Uani 1.000000 .
Cl2 Cl -0.21262(8) 0.72719(7) 0.37305(4) 0.0732(2) Uani 1.000000 .
C4 C 0.4841(2) 0.68204(15) 0.15033(12) 0.0338(4) Uani 1.000000 .
C21 C -0.0661(2) 0.50002(14) 0.19242(12) 0.0332(4) Uani 1.000000 .
C43 C 0.6425(3) 0.65831(18) 0.11527(15) 0.0467(5) Uani 1.000000 .
H43a H 0.7016(14) 0.6289(13) 0.1487(5) 0.0700(8) Uiso 1.000000 GR
H43b H 0.6044(4) 0.6100(11) 0.0643(5) 0.0700(8) Uiso 1.000000 GR
H43c H 0.7225(11) 0.7209(3) 0.1103(10) 0.0700(8) Uiso 1.000000 GR
C19 C -0.0168(3) 0.93132(18) 0.12147(14) 0.0462(5) Uani 1.000000 .
H19 H -0.0100(3) 0.98198(18) 0.16782(14) 0.0555(6) Uiso 1.000000 R
C26 C -0.0661(3) 0.47974(16) 0.11215(13) 0.0421(4) Uani 1.000000 .
H26 H 0.0385(3) 0.50378(16) 0.09214(13) 0.0506(5) Uiso 1.000000 R
C22 C -0.2250(3) 0.46441(17) 0.22060(14) 0.0451(5) Uani 1.000000 .
H22 H -0.2292(3) 0.47880(17) 0.27446(14) 0.0541(6) Uiso 1.000000 R
C15 C 0.0856(3) 0.79731(19) 0.04614(14) 0.0511(5) Uani 1.000000 .
H15 H 0.1635(3) 0.75679(19) 0.04055(14) 0.0613(6) Uiso 1.000000 R
C24 C -0.3741(3) 0.38698(18) 0.08922(17) 0.0562(6) Uani 1.000000 .
H24 H -0.4760(3) 0.34810(18) 0.05476(17) 0.0674(7) Uiso 1.000000 R
C23 C -0.3777(3) 0.40744(19) 0.16878(17) 0.0551(6) Uani 1.000000 .
H23 H -0.4829(3) 0.38310(19) 0.18822(17) 0.0662(7) Uiso 1.000000 R
C25 C -0.2196(3) 0.42405(17) 0.06071(14) 0.0514(5) Uani 1.000000 .
H25 H -0.2174(3) 0.41190(17) 0.00680(14) 0.0617(7) Uiso 1.000000 R
C9 C 0.5672(3) 1.0176(2) 0.22835(16) 0.0573(6) Uani 1.000000 .
H9 H 0.5723(3) 0.9850(2) 0.26806(16) 0.0687(7) Uiso 1.000000 R
C18 C -0.1472(3) 0.9141(2) 0.05963(17) 0.0563(6) Uani 1.000000 .
H18 H -0.2263(3) 0.9540(2) 0.06455(17) 0.0676(7) Uiso 1.000000 R
C17 C -0.1604(4) 0.8391(2) -0.00846(17) 0.0632(7) Uani 1.000000 .
H17 H -0.2467(4) 0.8287(2) -0.05013(17) 0.0759(8) Uiso 1.000000 R
C16 C -0.0471(4) 0.7797(2) -0.01497(16) 0.0634(7) Uani 1.000000 .
H16 H -0.0583(4) 0.7271(2) -0.06056(16) 0.0760(8) Uiso 1.000000 R
C39 C 0.3697(4) 1.0744(2) 0.41194(17) 0.0652(7) Uani 1.000000 .
H39a H 0.302(2) 1.0686(6) 0.3634(7) 0.0978(11) Uiso 1.000000 GR
H39b H 0.349(3) 1.1281(4) 0.4527(6) 0.0978(11) Uiso 1.000000 GR
H39c H 0.4935(8) 1.0910(9) 0.4062(13) 0.0978(11) Uiso 1.000000 GR
C13 C 0.4174(4) 1.0298(2) 0.1114(2) 0.0688(8) Uani 1.000000 .
H13 H 0.3200(4) 1.0069(2) 0.0726(2) 0.0826(10) Uiso 1.000000 R
C10 C 0.7090(4) 1.0986(2) 0.2253(2) 0.0766(9) Uani 1.000000 .
H10 H 0.8066(4) 1.1224(2) 0.2640(2) 0.0919(11) Uiso 1.000000 R
C12 C 0.5626(4) 1.1097(3) 0.1072(3) 0.0944(13) Uani 1.000000 .
H12 H 0.5619(4) 1.1393(3) 0.0655(3) 0.1133(15) Uiso 1.000000 R
C11 C 0.7047(4) 1.1446(2) 0.1636(3) 0.0924(12) Uani 1.000000 .
H11 H 0.7998(4) 1.1994(2) 0.1613(3) 0.1109(14) Uiso 1.000000 R
C42 C 0.2904(6) 0.6632(3) 0.5379(2) 0.1005(13) Uani 1.000000 .
H42a H 0.3893(15) 0.669(2) 0.5084(8) 0.151(2) Uiso 1.000000 GR
H42b H 0.322(3) 0.7154(16) 0.5872(8) 0.151(2) Uiso 1.000000 GR
H42c H 0.2587(15) 0.5961(10) 0.5473(17) 0.151(2) Uiso 1.000000 GR
C41 C -0.0267(6) 0.6653(3) 0.5360(2) 0.1047(13) Uani 1.000000 .
H41a H 0.0036(15) 0.7154(18) 0.5863(8) 0.157(2) Uiso 1.000000 GR
H41b H -0.1233(15) 0.676(3) 0.5067(10) 0.157(2) Uiso 1.000000 GR
H41c H -0.061(3) 0.5970(9) 0.5432(18) 0.157(2) Uiso 1.000000 GR

loop_
_atom_site_aniso_label
_atom_site_aniso_U_11
_atom_site_aniso_U_22
_atom_site_aniso_U_33
_atom_site_aniso_U_12
_atom_site_aniso_U_13
_atom_site_aniso_U_23
Ru1 0.03285(9) 0.04469(10) 0.02666(9) 0.01300(7) -0.00188(6) 0.00219(6)
N1 0.0273(7) 0.0322(8) 0.0291(7) 0.0082(6) -0.0012(6) 0.0048(6)
C2 0.0279(8) 0.0278(8) 0.0315(9) 0.0050(7) -0.0001(7) 0.0080(7)
C14 0.0336(9) 0.0322(9) 0.0409(10) 0.0093(7) 0.0038(8) 0.0155(8)
C20 0.0307(9) 0.0308(9) 0.0340(9) 0.0054(7) 0.0024(7) 0.0102(7)
C3 0.0316(9) 0.0303(9) 0.0444(10) 0.0112(7) 0.0041(8) 0.0127(8)
C32 0.0528(13) 0.0513(13) 0.0518(13) 0.0158(11) -0.0065(10) 0.0133(10)
C6 0.0300(8) 0.0273(8) 0.0327(9) 0.0076(7) -0.0005(7) 0.0068(7)
C38 0.0417(11) 0.0501(12) 0.0360(10) 0.0182(9) -0.0092(8) 0.0013(9)
C1 0.0242(8) 0.0290(8) 0.0270(8) 0.0064(6) -0.0020(6) 0.0042(6)
C28 0.0438(12) 0.0380(11) 0.0752(16) 0.0063(9) -0.0017(11) 0.0233(11)
C5 0.0308(9) 0.0327(9) 0.0416(10) 0.0069(7) 0.0056(7) 0.0148(8)
C8 0.0395(11) 0.0272(9) 0.0616(13) 0.0097(8) 0.0032(9) 0.0101(9)
C29 0.0612(16) 0.0431(13) 0.111(2) 0.0125(12) 0.0069(16) 0.0387(15)
C30 0.0657(17) 0.0693(18) 0.098(2) 0.0285(14) 0.0078(16) 0.0518(17)
C31 0.0629(16) 0.0781(19) 0.0660(17) 0.0281(14) -0.0078(13) 0.0322(15)
C27 0.0359(10) 0.0399(10) 0.0396(10) 0.0094(8) 0.0066(8) 0.0181(8)
C34 0.0509(12) 0.0629(14) 0.0276(10) 0.0153(11) -0.0011(9) 0.0057(9)
C35 0.0519(12) 0.0510(12) 0.0339(10) 0.0194(10) -0.0104(9) -0.0042(9)
C36 0.0428(11) 0.0450(11) 0.0386(11) 0.0074(9) -0.0114(9) 0.0041(9)
C7 0.0339(9) 0.0280(9) 0.0384(10) 0.0107(7) 0.0029(7) 0.0078(7)
C33 0.0499(12) 0.0512(12) 0.0347(10) 0.0131(10) -0.0084(9) 0.0094(9)
C37 0.0338(10) 0.0549(13) 0.0351(10) 0.0096(9) -0.0073(8) 0.0043(9)
C40 0.0816(19) 0.0574(15) 0.0513(14) 0.0089(14) -0.0119(13) 0.0199(12)
Cl1 0.0741(4) 0.0715(4) 0.0372(3) 0.0487(3) -0.0057(3) -0.0004(3)
Cl2 0.0385(3) 0.1113(6) 0.0524(3) -0.0033(3) 0.0065(3) 0.0163(4)
C4 0.0281(9) 0.0362(9) 0.0424(10) 0.0124(7) 0.0066(7) 0.0162(8)
C21 0.0308(9) 0.0262(8) 0.0420(10) 0.0075(7) 0.0025(7) 0.0094(7)
C43 0.0364(10) 0.0494(12) 0.0650(14) 0.0198(9) 0.0150(10) 0.0250(11)
C19 0.0439(11) 0.0451(12) 0.0551(13) 0.0187(9) 0.0056(10) 0.0174(10)
C26 0.0410(11) 0.0395(11) 0.0422(11) 0.0084(8) 0.0036(9) 0.0078(9)
C22 0.0359(10) 0.0461(12) 0.0524(13) 0.0072(9) 0.0083(9) 0.0160(10)
C15 0.0551(13) 0.0549(13) 0.0459(12) 0.0250(11) 0.0012(10) 0.0097(10)
C24 0.0456(13) 0.0369(11) 0.0747(17) 0.0035(9) -0.0187(11) 0.0095(11)
C23 0.0330(11) 0.0480(13) 0.0808(18) 0.0021(9) 0.0029(11) 0.0220(12)
C25 0.0597(14) 0.0424(12) 0.0449(12) 0.0121(10) -0.0076(10) 0.0044(9)
C9 0.0466(13) 0.0521(14) 0.0606(15) 0.0025(10) -0.0009(11) 0.0066(11)
C18 0.0425(12) 0.0624(15) 0.0765(17) 0.0213(11) 0.0027(11) 0.0358(14)
C17 0.0554(15) 0.0727(17) 0.0628(16) 0.0106(13) -0.0117(12) 0.0331(14)
C16 0.0722(17) 0.0677(17) 0.0451(13) 0.0211(14) -0.0065(12) 0.0078(12)
C39 0.0701(17) 0.0489(14) 0.0631(16) 0.0025(12) -0.0132(13) 0.0110(12)
C13 0.0472(13) 0.0595(15) 0.108(2) 0.0043(12) -0.0046(14) 0.0527(16)
C10 0.0490(15) 0.0525(16) 0.104(2) -0.0060(12) -0.0054(15) 0.0025(16)
C12 0.0656(19) 0.075(2) 0.160(4) 0.0055(16) 0.006(2) 0.082(2)
C11 0.0583(18) 0.0442(15) 0.165(4) -0.0091(13) 0.001(2) 0.039(2)
C42 0.120(3) 0.082(2) 0.100(3) 0.020(2) -0.033(2) 0.047(2)
C41 0.115(3) 0.108(3) 0.096(3) 0.009(2) 0.024(2) 0.059(2)

loop_
_atom_type_symbol
_atom_type_scat_dispersion_real
_atom_type_scat_dispersion_imag
_atom_type_scat_Cromer_Mann_a1
_atom_type_scat_Cromer_Mann_a2
_atom_type_scat_Cromer_Mann_a3
_atom_type_scat_Cromer_Mann_a4
_atom_type_scat_Cromer_Mann_b1
_atom_type_scat_Cromer_Mann_b2
_atom_type_scat_Cromer_Mann_b3
_atom_type_scat_Cromer_Mann_b4
_atom_type_scat_Cromer_Mann_c
_atom_type_scat_source
_atom_type_scat_dispersion_source
H 0.00000 0.00000 0.49300 0.32291 0.14019 0.04081 10.51090 26.12570 3.14236 57.79970 0.0030380000826 'International Tables Volume C Table 6.1.1.4 (pp. 500-502)' 'Henke, Gullikson and Davis, At. Data and Nucl. Data Tables, 1993, 54, 2'
C 0.00347 0.00161 2.31000 1.02000 1.58860 0.86500 20.84390 10.20750 0.56870 51.65120 0.215599998832 'International Tables Volume C Table 6.1.1.4 (pp. 500-502)' 'Henke, Gullikson and Davis, At. Data and Nucl. Data Tables, 1993, 54, 2'
Cl 0.14873 0.16029 11.46040 7.19640 6.25560 1.64550 0.01040 1.16620 18.51940 47.77840 -9.55739974976 'International Tables Volume C Table 6.1.1.4 (pp. 500-502)' 'Henke, Gullikson and Davis, At. Data and Nucl. Data Tables, 1993, 54, 2'
Ru -1.23940 0.83517 19.26740 12.91820 4.86337 1.56756 0.80852 8.43467 24.79970 94.29280 5.37873983383 'International Tables Volume C Table 6.1.1.4 (pp. 500-502)' 'Henke, Gullikson and Davis, At. Data and Nucl. Data Tables, 1993, 54, 2'
N 0.00653 0.00323 12.21260 3.13220 2.01250 1.16630 0.00570 9.89330 28.99750 0.58260 -11.5290002823 'International Tables Volume C Table 6.1.1.4 (pp. 500-502)' 'Henke, Gullikson and Davis, At. Data and Nucl. Data Tables, 1993, 54, 2'

loop_
_geom_angle_atom_site_label_1
_geom_angle_atom_site_label_2
_geom_angle_atom_site_label_3
_geom_angle
C38 Ru1 N1 94.87(7)
C34 Ru1 N1 157.00(8)
C34 Ru1 C38 67.70(9)
C35 Ru1 N1 158.24(8)
C35 Ru1 C38 79.69(8)
C35 Ru1 C34 37.16(9)
C36 Ru1 N1 120.74(7)
C36 Ru1 C38 68.25(8)
C36 Ru1 C34 68.08(9)
C36 Ru1 C35 37.71(9)
C33 Ru1 N1 119.43(7)
C33 Ru1 C38 37.81(9)
C33 Ru1 C34 37.95(9)
C33 Ru1 C35 68.01(9)
C33 Ru1 C36 81.52(8)
C37 Ru1 N1 95.39(7)
C37 Ru1 C38 38.13(9)
C37 Ru1 C34 80.20(9)
C37 Ru1 C35 67.29(9)
C37 Ru1 C36 37.38(8)
C37 Ru1 C33 68.83(9)
Cl1 Ru1 N1 81.94(4)
Cl1 Ru1 C38 153.26(7)
Cl1 Ru1 C34 120.44(7)
Cl1 Ru1 C35 93.45(6)
Cl1 Ru1 C36 90.48(6)
Cl1 Ru1 C33 158.35(6)
Cl1 Ru1 C37 115.45(6)
Cl2 Ru1 N1 81.31(4)
Cl2 Ru1 C38 119.45(7)
Cl2 Ru1 C34 94.05(7)
Cl2 Ru1 C35 119.80(7)
Cl2 Ru1 C36 157.11(7)
Cl2 Ru1 C33 93.11(7)
Cl2 Ru1 C37 157.31(7)
Cl2 Ru1 Cl1 86.47(3)
C1 N1 Ru1 121.83(11)
C3 C2 C20 120.38(16)
C1 C2 C20 120.80(16)
C1 C2 C3 118.69(16)
C19 C14 C7 120.24(18)
C15 C14 C7 121.87(18)
C15 C14 C19 117.8(2)
C27 C20 C2 113.46(15)
C21 C20 C2 110.79(15)
C21 C20 C27 111.88(15)
C4 C3 C2 122.08(17)
C27 C32 C31 121.1(2)
C5 C6 C1 118.46(16)
C7 C6 C1 120.69(16)
C7 C6 C5 120.68(16)
C33 C38 Ru1 72.68(12)
C37 C38 Ru1 71.49(12)
C37 C38 C33 121.9(2)
C2 C1 N1 119.77(15)
C6 C1 N1 119.55(15)
C6 C1 C2 120.67(16)
C27 C28 C29 121.0(2)
C4 C5 C6 122.16(17)
C9 C8 C7 119.8(2)
C13 C8 C7 122.1(2)
C13 C8 C9 118.1(2)
C30 C29 C28 120.7(3)
C31 C30 C29 119.5(2)
C30 C31 C32 120.1(3)
C32 C27 C20 120.44(19)
C28 C27 C20 121.99(18)
C28 C27 C32 117.6(2)
C35 C34 Ru1 71.67(12)
C33 C34 Ru1 71.48(12)
C33 C34 C35 121.0(2)
C34 C35 Ru1 71.17(12)
C36 C35 Ru1 71.49(12)
C36 C35 C34 121.5(2)
C35 C36 Ru1 70.80(12)
C37 C36 Ru1 70.14(12)
C37 C36 C35 118.0(2)
C39 C36 Ru1 128.23(16)
C39 C36 C35 119.7(2)
C39 C36 C37 122.3(2)
C6 C7 C14 110.84(15)
C8 C7 C14 111.68(16)
C8 C7 C6 113.11(15)
C38 C33 Ru1 69.51(12)
C34 C33 Ru1 70.57(12)
C34 C33 C38 117.0(2)
C40 C33 Ru1 131.89(16)
C40 C33 C38 120.0(2)
C40 C33 C34 123.0(2)
C38 C37 Ru1 70.38(12)
C36 C37 Ru1 72.48(13)
C36 C37 C38 120.6(2)
C42 C40 C33 108.3(2)
C41 C40 C33 114.2(3)
C41 C40 C42 110.5(3)
C5 C4 C3 117.94(17)
C43 C4 C3 121.07(17)
C43 C4 C5 120.95(17)
C26 C21 C20 122.25(17)
C22 C21 C20 119.56(18)
C22 C21 C26 118.10(19)
C18 C19 C14 120.4(2)
C25 C26 C21 121.1(2)
C23 C22 C21 120.5(2)
C16 C15 C14 121.2(2)
C25 C24 C23 119.7(2)
C24 C23 C22 120.4(2)
C24 C25 C26 120.1(2)
C10 C9 C8 121.0(3)
C17 C18 C19 120.5(2)
C16 C17 C18 119.7(2)
C17 C16 C15 120.3(3)
C12 C13 C8 120.8(3)
C11 C10 C9 119.5(3)
C11 C12 C13 120.3(3)
C12 C11 C10 120.2(3)

loop_
_geom_bond_atom_site_label_1
_geom_bond_atom_site_label_2
_geom_bond_distance
Ru1 N1 2.1931(15)
Ru1 C38 2.157(2)
Ru1 C34 2.187(2)
Ru1 C35 2.193(2)
Ru1 C36 2.202(2)
Ru1 C33 2.199(2)
Ru1 C37 2.172(2)
Ru1 Cl1 2.4113(6)
Ru1 Cl2 2.4083(7)
N1 C1 1.446(2)
C2 C20 1.532(2)
C2 C3 1.394(3)
C2 C1 1.399(2)
C14 C7 1.529(3)
C14 C19 1.389(3)
C14 C15 1.373(3)
C20 C27 1.536(3)
C20 C21 1.529(3)
C3 C4 1.389(3)
C32 C31 1.383(3)
C32 C27 1.391(3)
C6 C1 1.403(2)
C6 C5 1.394(3)
C6 C7 1.527(2)
C38 C33 1.412(3)
C38 C37 1.414(3)
C28 C29 1.390(3)
C28 C27 1.384(3)
C5 C4 1.391(3)
C8 C7 1.538(3)
C8 C9 1.397(3)
C8 C13 1.388(3)
C29 C30 1.359(4)
C30 C31 1.382(4)
C34 C35 1.395(4)
C34 C33 1.426(3)
C35 C36 1.420(3)
C36 C37 1.402(3)
C36 C39 1.509(3)
C33 C40 1.522(3)
C40 C42 1.531(4)
C40 C41 1.515(5)
C4 C43 1.502(3)
C21 C26 1.380(3)
C21 C22 1.391(3)
C19 C18 1.387(3)
C26 C25 1.389(3)
C22 C23 1.391(3)
C15 C16 1.388(3)
C24 C23 1.371(4)
C24 C25 1.370(4)
C9 C10 1.380(4)
C18 C17 1.367(4)
C17 C16 1.357(4)
C13 C12 1.393(4)
C10 C11 1.398(5)
C12 C11 1.355(5)
